data_4085576
loop_
_publ_author_name
'Arikawa, Yasuhiro'
'Yamaguchi, Soseki'
'Otsubo, Yuji'
'Onishi, Masayoshi'
'Umakoshi, Keisuke'

_publ_section_title
;
 Ortho&#x2212;Nitrosation of Anilines on a Ruthenium
 Hydridotris(pyrazolyl)borato Complex and Oxidation of the Resulting
 Coordinated Amine Groups
;
_journal_issue 6
_journal_name_full Organometallics
_journal_page_first 1056
_journal_paper_doi 10.1021/om5012769
_journal_volume 34
_journal_year 2015
_chemical_formula_moiety 'C19 H24 B Cl N8 O Ru'
_chemical_formula_sum 'C19 H24 B Cl N8 O Ru'
_chemical_formula_weight 527.78
_space_group_IT_number 14
_symmetry_cell_setting monoclinic
_symmetry_Int_Tables_number 14
_symmetry_space_group_name_Hall '-P 2ybc'
_symmetry_space_group_name_H-M 'P 1 21/c 1'
_atom_sites_solution_hydrogens geom
_atom_sites_solution_primary direct
_atom_sites_solution_secondary difmap
_cell_angle_alpha 90.0000
_cell_angle_beta 91.1300(9)
_cell_angle_gamma 90.0000
_cell_formula_units_Z 4
_cell_length_a 8.1181(4)
_cell_length_b 13.1124(5)
_cell_length_c 21.1016(10)
_cell_measurement_reflns_used 4297
_cell_measurement_temperature 296
_cell_measurement_theta_max 27.48
_cell_measurement_theta_min 3.09
_cell_volume 2245.78(18)
_computing_cell_refinement CrystalClear
_computing_data_collection 'CrystalClear (Rigaku Corp., 2000)'
_computing_data_reduction CrystalClear
_computing_molecular_graphics 'CrystalStructure 4.0'
_computing_publication_material 'CrystalStructure 4.0 (Rigaku, 2010)'
_computing_structure_refinement 'CRYSTALS (Carruthers, et al., 1999)'
_computing_structure_solution 'SIR2004 (Burla, et al., 2005)'
_diffrn_ambient_temperature 296
_diffrn_detector_area_resol_mean 7.314
_diffrn_measured_fraction_theta_full 0.976
_diffrn_measured_fraction_theta_max 0.976
_diffrn_measurement_device_type 'Rigaku Mercury70'
_diffrn_measurement_method \w
_diffrn_radiation_type 'Mo K\a'
_diffrn_radiation_wavelength 0.71070
_diffrn_reflns_av_R_equivalents 0.0293
_diffrn_reflns_limit_h_max 10
_diffrn_reflns_limit_h_min -10
_diffrn_reflns_limit_k_max 17
_diffrn_reflns_limit_k_min -14
_diffrn_reflns_limit_l_max 27
_diffrn_reflns_limit_l_min -26
_diffrn_reflns_number 16614
_diffrn_reflns_theta_full 27.48
_diffrn_reflns_theta_max 27.48
_diffrn_standards_number 0
_exptl_absorpt_coefficient_mu 0.846
_exptl_absorpt_correction_T_max 0.844
_exptl_absorpt_correction_T_min 0.679
_exptl_absorpt_correction_type multi-scan
_exptl_absorpt_process_details 'REQAB (Rigaku, 1998)'
_exptl_crystal_colour dark-red
_exptl_crystal_density_diffrn 1.561
_exptl_crystal_density_method 'not measured'
_exptl_crystal_description block
_exptl_crystal_F_000 1072.00
_exptl_crystal_size_max 0.300
_exptl_crystal_size_mid 0.200
_exptl_crystal_size_min 0.200
_refine_diff_density_max 0.727
_refine_diff_density_min -0.578
_refine_ls_extinction_method none
_refine_ls_goodness_of_fit_ref 1.007
_refine_ls_hydrogen_treatment mixed
_refine_ls_number_parameters 307
_refine_ls_number_reflns 5024
_refine_ls_R_factor_gt 0.0368
_refine_ls_shift/su_max 0.000
_refine_ls_structure_factor_coef Fsqd
_refine_ls_weighting_details 'w = 1/[0.0004Fo^2^ + 1.0000\s(Fo^2^)]/(4Fo^2^)'
_refine_ls_weighting_scheme calc
_refine_ls_wR_factor_ref 0.0922
_reflns_number_gt 3856
_reflns_number_total 5024
_reflns_threshold_expression F^2^>2.0\s(F^2^)
_cod_data_source_file om5012769_si_002.cif
_cod_data_source_block '_0811b'
_cod_depositor_comments 'Adding full bibliography for 4085576--4085580.cif.'
_cod_database_code 4085576

loop_
_symmetry_equiv_pos_site_id
_symmetry_equiv_pos_as_xyz
1 +X,+Y,+Z
2 -X,1/2+Y,1/2-Z
3 -X,-Y,-Z
4 +X,1/2-Y,1/2+Z

loop_
_atom_site_label
_atom_site_type_symbol
_atom_site_fract_x
_atom_site_fract_y
_atom_site_fract_z
_atom_site_U_iso_or_equiv
_atom_site_adp_type
_atom_site_occupancy
_atom_site_symmetry_multiplicity
_atom_site_calc_flag
_atom_site_refinement_flags
Ru(1) Ru 0.65995(3) 1.08756(2) 0.629010(10) 0.02923(7) Uani 1.0 4 d .
Cl(1) Cl 0.40833(11) 0.99999(7) 0.60478(5) 0.0484(3) Uani 1.0 4 d .
O(1) O 0.7719(4) 0.94213(19) 0.72200(11) 0.0514(8) Uani 1.0 4 d .
N(1) N 0.7575(3) 0.9667(2) 0.66497(11) 0.0322(7) Uani 1.0 4 d .
N(2) N 0.8694(3) 1.1689(2) 0.65145(12) 0.0327(7) Uani 1.0 4 d .
N(3) N 0.8553(4) 1.2674(2) 0.67160(13) 0.0371(8) Uani 1.0 4 d .
N(4) N 0.5713(4) 1.2232(3) 0.58602(13) 0.0396(8) Uani 1.0 4 d .
N(5) N 0.5894(4) 1.3131(2) 0.61785(14) 0.0423(9) Uani 1.0 4 d .
N(6) N 0.5688(4) 1.1445(2) 0.71326(13) 0.0355(8) Uani 1.0 4 d .
N(7) N 0.5920(4) 1.2445(2) 0.72819(13) 0.0398(8) Uani 1.0 4 d .
N(8) N 0.7506(4) 1.0296(2) 0.54725(13) 0.0382(8) Uani 1.0 4 d .
C(1) C 1.0301(4) 1.1463(3) 0.65240(15) 0.0378(9) Uani 1.0 4 d .
C(2) C 1.1201(5) 1.2304(4) 0.67196(18) 0.0506(12) Uani 1.0 4 d .
C(3) C 1.0067(5) 1.3039(3) 0.68392(17) 0.0488(11) Uani 1.0 4 d .
C(4) C 0.4881(5) 1.2437(4) 0.53222(18) 0.0515(12) Uani 1.0 4 d .
C(5) C 0.4505(5) 1.3474(4) 0.5300(3) 0.0655(14) Uani 1.0 4 d .
C(6) C 0.5172(5) 1.3878(3) 0.5847(3) 0.0570(13) Uani 1.0 4 d .
C(7) C 0.4866(5) 1.1034(3) 0.76067(17) 0.0453(11) Uani 1.0 4 d .
C(8) C 0.4560(5) 1.1766(4) 0.80628(19) 0.0562(13) Uani 1.0 4 d .
C(9) C 0.5247(5) 1.2635(4) 0.78449(18) 0.0518(12) Uani 1.0 4 d .
C(10) C 0.8282(4) 0.8983(3) 0.62006(14) 0.0301(8) Uani 1.0 4 d .
C(11) C 0.8203(4) 0.9324(3) 0.55743(14) 0.0334(9) Uani 1.0 4 d .
C(12) C 0.8811(5) 0.8689(3) 0.51050(15) 0.0424(10) Uani 1.0 4 d .
C(13) C 0.9492(5) 0.7763(3) 0.52691(16) 0.0443(11) Uani 1.0 4 d .
C(14) C 0.9614(4) 0.7421(3) 0.59011(15) 0.0361(9) Uani 1.0 4 d .
C(15) C 0.8985(4) 0.8049(3) 0.63691(14) 0.0339(9) Uani 1.0 4 d .
C(16) C 1.0381(5) 0.6381(3) 0.60503(16) 0.0424(10) Uani 1.0 4 d .
C(17) C 1.0660(6) 0.6224(3) 0.67578(18) 0.0570(13) Uani 1.0 4 d .
C(18) C 1.2047(6) 0.6291(4) 0.5721(3) 0.0715(15) Uani 1.0 4 d .
C(19) C 0.9230(6) 0.5544(3) 0.5793(2) 0.0606(13) Uani 1.0 4 d .
B(1) B 0.6844(6) 1.3139(4) 0.6817(2) 0.0438(12) Uani 1.0 4 d .
H(1) H 0.703(5) 1.390(3) 0.7024(17) 0.051(11) Uiso 1.0 4 d .
H(2) H 1.0765 1.0808 0.6411 0.0453 Uiso 1.0 4 calc R
H(3) H 1.2389 1.2359 0.6763 0.0607 Uiso 1.0 4 calc R
H(4) H 1.0316 1.3721 0.6990 0.0583 Uiso 1.0 4 calc R
H(5) H 0.4583 1.1943 0.4998 0.0614 Uiso 1.0 4 calc R
H(6) H 0.3900 1.3833 0.4968 0.0783 Uiso 1.0 4 calc R
H(7) H 0.5125 1.4589 0.5971 0.0682 Uiso 1.0 4 calc R
H(8) H 0.4531 1.0325 0.7631 0.0542 Uiso 1.0 4 calc R
H(9) H 0.3976 1.1673 0.8455 0.0678 Uiso 1.0 4 calc R
H(10) H 0.5249 1.3288 0.8061 0.0622 Uiso 1.0 4 calc R
H(11) H 0.8753 0.8898 0.4664 0.0510 Uiso 1.0 4 calc R
H(12) H 0.9905 0.7328 0.4936 0.0533(15) Uiso 1.0 4 calc R
H(13) H 0.9034 0.7837 0.6810 0.0406 Uiso 1.0 4 calc R
H(14) H 1.1352 0.5630 0.6828 0.0684 Uiso 1.0 4 calc R
H(15) H 1.1198 0.6821 0.6938 0.0683 Uiso 1.0 4 calc R
H(16) H 0.9609 0.6121 0.6959 0.0682 Uiso 1.0 4 calc R
H(17) H 1.1880 0.6004 0.5301 0.0861 Uiso 1.0 4 calc R
H(18) H 1.2774 0.5851 0.5968 0.0861 Uiso 1.0 4 calc R
H(19) H 1.2539 0.6962 0.5687 0.0861 Uiso 1.0 4 calc R
H(20) H 0.8459 0.5354 0.6118 0.0728 Uiso 1.0 4 calc R
H(21) H 0.9875 0.4953 0.5676 0.0728 Uiso 1.0 4 calc R
H(22) H 0.8628 0.5796 0.5424 0.0727 Uiso 1.0 4 calc R
H(23) H 0.6860 1.0083 0.5104 0.0463 Uiso 1.0 4 calc R
H(24) H 0.8458 1.0552 0.5252 0.0464 Uiso 1.0 4 calc R

loop_
_atom_site_aniso_label
_atom_site_aniso_U_11
_atom_site_aniso_U_22
_atom_site_aniso_U_33
_atom_site_aniso_U_12
_atom_site_aniso_U_13
_atom_site_aniso_U_23
Ru(1) 0.03074(14) 0.02638(14) 0.03043(14) 0.00129(10) -0.00327(10) 0.00135(11)
Cl(1) 0.0396(5) 0.0470(6) 0.0580(6) -0.0078(4) -0.0107(4) 0.0050(5)
O(1) 0.0790(19) 0.0449(15) 0.0299(13) 0.0221(14) -0.0057(12) -0.0009(11)
N(1) 0.0377(15) 0.0341(15) 0.0246(13) 0.0018(12) -0.0030(11) -0.0029(11)
N(2) 0.0336(14) 0.0315(15) 0.0328(14) 0.0001(12) -0.0025(11) -0.0018(12)
N(3) 0.0390(15) 0.0286(15) 0.0436(16) -0.0051(12) -0.0049(13) -0.0014(13)
N(4) 0.0375(15) 0.0361(16) 0.0448(16) 0.0026(13) -0.0072(13) 0.0081(13)
N(5) 0.0437(16) 0.0275(15) 0.0555(18) 0.0060(13) -0.0040(14) 0.0056(14)
N(6) 0.0348(15) 0.0326(15) 0.0393(15) 0.0044(12) 0.0014(12) 0.0012(13)
N(7) 0.0414(16) 0.0314(15) 0.0465(17) 0.0108(13) 0.0008(13) -0.0063(13)
N(8) 0.0355(15) 0.0370(16) 0.0418(16) -0.0017(13) -0.0046(12) -0.0015(13)
C(1) 0.0304(17) 0.048(2) 0.0350(17) 0.0051(15) 0.0018(14) 0.0007(15)
C(2) 0.038(2) 0.061(3) 0.052(3) -0.0085(19) -0.0072(17) 0.006(2)
C(3) 0.053(3) 0.046(3) 0.048(2) -0.0166(18) -0.0085(18) 0.0046(18)
C(4) 0.041(2) 0.059(3) 0.054(3) -0.0052(18) -0.0127(17) 0.017(2)
C(5) 0.054(3) 0.060(3) 0.082(4) 0.004(2) -0.019(3) 0.032(3)
C(6) 0.047(3) 0.038(3) 0.086(3) 0.0057(17) -0.009(3) 0.021(2)
C(7) 0.0400(19) 0.049(3) 0.047(2) 0.0031(17) 0.0046(16) 0.0040(17)
C(8) 0.049(3) 0.067(3) 0.053(3) 0.010(2) 0.0157(19) -0.000(2)
C(9) 0.051(3) 0.053(3) 0.051(3) 0.0170(19) 0.0049(19) -0.013(2)
C(10) 0.0325(16) 0.0281(17) 0.0299(15) 0.0004(13) -0.0008(13) -0.0043(13)
C(11) 0.0360(17) 0.0327(18) 0.0314(16) -0.0014(14) -0.0011(13) 0.0010(13)
C(12) 0.050(2) 0.050(3) 0.0276(16) 0.0022(18) 0.0026(15) -0.0024(16)
C(13) 0.055(3) 0.044(3) 0.0346(18) 0.0076(17) 0.0063(16) -0.0084(16)
C(14) 0.0367(17) 0.0352(18) 0.0362(17) 0.0020(14) -0.0000(14) -0.0025(15)
C(15) 0.0363(17) 0.0353(18) 0.0299(16) 0.0050(14) -0.0022(13) -0.0026(14)
C(16) 0.047(2) 0.037(2) 0.0438(19) 0.0121(16) -0.0056(16) -0.0091(16)
C(17) 0.071(3) 0.045(3) 0.055(3) 0.024(2) -0.009(2) 0.0006(19)
C(18) 0.054(3) 0.082(4) 0.078(3) 0.028(3) 0.008(3) -0.002(3)
C(19) 0.076(3) 0.035(2) 0.071(3) 0.009(2) -0.009(3) -0.009(2)
B(1) 0.049(3) 0.032(3) 0.051(3) 0.0023(18) -0.005(2) -0.0050(19)

loop_
_atom_type_symbol
_atom_type_description
_atom_type_scat_dispersion_real
_atom_type_scat_dispersion_imag
_atom_type_scat_source
C C 0.0033 0.0016
;
International Tables for Crystallography
(1992, Vol. C, Tables 4.2.6.8 and 6.1.1.4)
;
H H 0.0000 0.0000
;
International Tables for Crystallography
(1992, Vol. C, Table 6.1.1.4)
;
B B 0.0013 0.0007
;
International Tables for Crystallography
(1992, Vol. C, Tables 4.2.6.8 and 6.1.1.4)
;
Cl Cl 0.1484 0.1585
;
International Tables for Crystallography
(1992, Vol. C, Tables 4.2.6.8 and 6.1.1.4)
;
N N 0.0061 0.0033
;
International Tables for Crystallography
(1992, Vol. C, Tables 4.2.6.8 and 6.1.1.4)
;
O O 0.0106 0.0060
;
International Tables for Crystallography
(1992, Vol. C, Tables 4.2.6.8 and 6.1.1.4)
;
Ru Ru -1.2594 0.8363
;
International Tables for Crystallography
(1992, Vol. C, Tables 4.2.6.8 and 6.1.1.4)
;

loop_
_geom_angle_atom_site_label_1
_geom_angle_atom_site_label_2
_geom_angle_atom_site_label_3
_geom_angle
_geom_angle_publ_flag
Cl(1) Ru(1) N(1) 91.85(8) yes
Cl(1) Ru(1) N(2) 177.12(8) yes
Cl(1) Ru(1) N(4) 91.72(8) yes
Cl(1) Ru(1) N(6) 92.20(8) yes
Cl(1) Ru(1) N(8) 87.76(8) yes
N(1) Ru(1) N(2) 90.25(11) yes
N(1) Ru(1) N(4) 175.32(11) yes
N(1) Ru(1) N(6) 96.28(11) yes
N(1) Ru(1) N(8) 82.74(11) yes
N(2) Ru(1) N(4) 86.30(11) yes
N(2) Ru(1) N(6) 85.61(11) yes
N(2) Ru(1) N(8) 94.47(11) yes
N(4) Ru(1) N(6) 86.61(11) yes
N(4) Ru(1) N(8) 94.37(11) yes
N(6) Ru(1) N(8) 179.02(11) yes
Ru(1) N(1) O(1) 128.6(2) yes
Ru(1) N(1) C(10) 115.01(19) yes
O(1) N(1) C(10) 116.4(3) yes
Ru(1) N(2) N(3) 119.26(19) yes
Ru(1) N(2) C(1) 133.7(3) yes
N(3) N(2) C(1) 107.0(3) yes
N(2) N(3) C(3) 108.4(3) yes
N(2) N(3) B(1) 120.1(3) yes
C(3) N(3) B(1) 131.3(3) yes
Ru(1) N(4) N(5) 118.9(2) yes
Ru(1) N(4) C(4) 134.1(3) yes
N(5) N(4) C(4) 107.0(3) yes
N(4) N(5) C(6) 109.5(3) yes
N(4) N(5) B(1) 119.0(3) yes
C(6) N(5) B(1) 131.4(4) yes
Ru(1) N(6) N(7) 119.6(2) yes
Ru(1) N(6) C(7) 133.8(3) yes
N(7) N(6) C(7) 106.6(3) yes
N(6) N(7) C(9) 109.1(3) yes
N(6) N(7) B(1) 119.2(3) yes
C(9) N(7) B(1) 131.7(4) yes
Ru(1) N(8) C(11) 111.1(2) yes
N(2) C(1) C(2) 109.7(4) yes
C(1) C(2) C(3) 105.4(4) yes
N(3) C(3) C(2) 109.5(4) yes
N(4) C(4) C(5) 109.4(4) yes
C(4) C(5) C(6) 105.4(4) yes
N(5) C(6) C(5) 108.7(4) yes
N(6) C(7) C(8) 110.0(4) yes
C(7) C(8) C(9) 105.4(4) yes
N(7) C(9) C(8) 108.8(4) yes
N(1) C(10) C(11) 114.4(3) yes
N(1) C(10) C(15) 123.3(3) yes
C(11) C(10) C(15) 122.3(3) yes
N(8) C(11) C(10) 116.4(3) yes
N(8) C(11) C(12) 125.4(3) yes
C(10) C(11) C(12) 118.1(3) yes
C(11) C(12) C(13) 119.7(3) yes
C(12) C(13) C(14) 122.6(4) yes
C(13) C(14) C(15) 117.7(3) yes
C(13) C(14) C(16) 119.9(3) yes
C(15) C(14) C(16) 122.4(3) yes
C(10) C(15) C(14) 119.5(3) yes
C(14) C(16) C(17) 112.0(3) yes
C(14) C(16) C(18) 109.5(4) yes
C(14) C(16) C(19) 108.8(3) yes
C(17) C(16) C(18) 108.5(4) yes
C(17) C(16) C(19) 109.2(4) yes
C(18) C(16) C(19) 108.7(4) yes
N(3) B(1) N(5) 108.3(3) yes
N(3) B(1) N(7) 107.8(3) yes
N(5) B(1) N(7) 108.1(3) yes
Ru(1) N(8) H(23) 126.002 no
Ru(1) N(8) H(24) 125.579 no
C(11) N(8) H(23) 94.065 no
C(11) N(8) H(24) 93.695 no
H(23) N(8) H(24) 97.971 no
N(2) C(1) H(2) 125.127 no
C(2) C(1) H(2) 125.173 no
C(1) C(2) H(3) 127.311 no
C(3) C(2) H(3) 127.299 no
N(3) C(3) H(4) 125.267 no
C(2) C(3) H(4) 125.269 no
N(4) C(4) H(5) 125.361 no
C(5) C(4) H(5) 125.278 no
C(4) C(5) H(6) 127.223 no
C(6) C(5) H(6) 127.328 no
N(5) C(6) H(7) 125.730 no
C(5) C(6) H(7) 125.600 no
N(6) C(7) H(8) 125.004 no
C(8) C(7) H(8) 124.960 no
C(7) C(8) H(9) 127.220 no
C(9) C(8) H(9) 127.342 no
N(7) C(9) H(10) 125.699 no
C(8) C(9) H(10) 125.490 no
C(11) C(12) H(11) 120.125 no
C(13) C(12) H(11) 120.182 no
C(12) C(13) H(12) 118.652 no
C(14) C(13) H(12) 118.701 no
C(10) C(15) H(13) 120.268 no
C(14) C(15) H(13) 120.209 no
C(16) C(17) H(14) 109.492 no
C(16) C(17) H(15) 109.506 no
C(16) C(17) H(16) 109.421 no
H(14) C(17) H(15) 109.470 no
H(14) C(17) H(16) 109.474 no
H(15) C(17) H(16) 109.464 no
C(16) C(18) H(17) 109.495 no
C(16) C(18) H(18) 109.513 no
C(16) C(18) H(19) 109.404 no
H(17) C(18) H(18) 109.473 no
H(17) C(18) H(19) 109.472 no
H(18) C(18) H(19) 109.470 no
C(16) C(19) H(20) 109.347 no
C(16) C(19) H(21) 109.511 no
C(16) C(19) H(22) 109.548 no
H(20) C(19) H(21) 109.471 no
H(20) C(19) H(22) 109.470 no
H(21) C(19) H(22) 109.479 no
N(3) B(1) H(1) 107.3(19) no
N(5) B(1) H(1) 114.7(19) no
N(7) B(1) H(1) 110.4(19) no

loop_
_geom_bond_atom_site_label_1
_geom_bond_atom_site_label_2
_geom_bond_distance
_geom_bond_publ_flag
Ru(1) Cl(1) 2.3898(10) yes
Ru(1) N(1) 1.921(3) yes
Ru(1) N(2) 2.055(3) yes
Ru(1) N(4) 2.116(3) yes
Ru(1) N(6) 2.078(3) yes
Ru(1) N(8) 2.036(3) yes
O(1) N(1) 1.249(4) yes
N(1) C(10) 1.434(4) yes
N(2) N(3) 1.365(4) yes
N(2) C(1) 1.338(4) yes
N(3) C(3) 1.339(5) yes
N(3) B(1) 1.535(5) yes
N(4) N(5) 1.363(4) yes
N(4) C(4) 1.337(5) yes
N(5) C(6) 1.333(5) yes
N(5) B(1) 1.539(6) yes
N(6) N(7) 1.360(4) yes
N(6) C(7) 1.327(5) yes
N(7) C(9) 1.341(5) yes
N(7) B(1) 1.543(6) yes
N(8) C(11) 1.409(5) yes
C(1) C(2) 1.381(6) yes
C(2) C(3) 1.359(6) yes
C(4) C(5) 1.393(6) yes
C(5) C(6) 1.371(7) yes
C(7) C(8) 1.385(6) yes
C(8) C(9) 1.353(6) yes
C(10) C(11) 1.396(5) yes
C(10) C(15) 1.394(5) yes
C(11) C(12) 1.392(5) yes
C(12) C(13) 1.375(6) yes
C(13) C(14) 1.408(5) yes
C(14) C(15) 1.390(5) yes
C(14) C(16) 1.530(5) yes
C(16) C(17) 1.520(5) yes
C(16) C(18) 1.537(6) yes
C(16) C(19) 1.533(6) yes
N(8) H(23) 0.970 no
N(8) H(24) 0.970 no
C(1) H(2) 0.970 no
C(2) H(3) 0.970 no
C(3) H(4) 0.970 no
C(4) H(5) 0.970 no
C(5) H(6) 0.970 no
C(6) H(7) 0.970 no
C(7) H(8) 0.970 no
C(8) H(9) 0.970 no
C(9) H(10) 0.970 no
C(12) H(11) 0.970 no
C(13) H(12) 0.970 no
C(15) H(13) 0.970 no
C(17) H(14) 0.970 no
C(17) H(15) 0.970 no
C(17) H(16) 0.970 no
C(18) H(17) 0.970 no
C(18) H(18) 0.970 no
C(18) H(19) 0.970 no
C(19) H(20) 0.970 no
C(19) H(21) 0.970 no
C(19) H(22) 0.970 no
B(1) H(1) 1.10(4) no

loop_
_geom_contact_atom_site_label_1
_geom_contact_atom_site_label_2
_geom_contact_distance
_geom_contact_publ_flag
_geom_contact_site_symmetry_2
Ru(1) B(1) 3.175(5) no .
O(1) N(2) 3.425(4) no .
O(1) N(6) 3.127(4) no .
O(1) C(7) 3.252(5) no .
O(1) C(11) 3.505(4) no .
O(1) C(15) 2.756(4) no .
N(1) C(1) 3.246(5) no .
N(1) C(7) 3.507(5) no .
N(2) N(5) 3.029(4) no .
N(2) N(7) 2.969(4) no .
N(3) N(4) 2.958(4) no .
N(3) N(6) 2.977(4) no .
N(4) N(7) 3.014(4) no .
N(5) N(6) 2.997(4) no .
N(7) C(3) 3.596(5) no .
N(8) C(1) 3.496(5) no .
N(8) C(4) 3.536(5) no .
C(10) C(13) 2.732(5) no .
C(11) C(14) 2.825(5) no .
C(12) C(15) 2.797(5) no .
C(13) C(18) 2.977(6) no .
C(13) C(19) 3.121(6) no .
C(15) C(17) 2.864(6) no .
C(15) C(19) 3.509(5) no .
Cl(1) N(8) 3.456(3) no 3_676
O(1) C(3) 3.213(5) no 2_746
O(1) C(9) 3.360(5) no 2_646
O(1) C(17) 3.444(5) no 2_756
N(8) Cl(1) 3.456(3) no 3_676
N(8) C(12) 3.513(5) no 3_776
C(1) C(12) 3.532(5) no 3_776
C(3) O(1) 3.213(5) no 2_756
C(4) C(12) 3.446(6) no 3_676
C(5) C(18) 3.580(7) no 3_776
C(8) C(15) 3.562(5) no 2_656
C(9) O(1) 3.360(5) no 2_656
C(12) N(8) 3.513(5) no 3_776
C(12) C(1) 3.532(5) no 3_776
C(12) C(4) 3.446(6) no 3_676
C(15) C(8) 3.562(5) no 2_646
C(17) O(1) 3.444(5) no 2_746
C(18) C(5) 3.580(7) no 3_776
Ru(1) H(2) 3.3871 no .
Ru(1) H(5) 3.4488 no .
Ru(1) H(8) 3.3953 no .
Cl(1) H(5) 3.4053 no .
Cl(1) H(8) 3.3794 no .
Cl(1) H(23) 3.0387 no .
O(1) H(2) 3.5359 no .
O(1) H(8) 2.9901 no .
O(1) H(13) 2.4982 no .
N(1) H(2) 3.0408 no .
N(1) H(8) 3.3670 no .
N(1) H(13) 2.6944 no .
N(1) H(23) 3.3458 no .
N(1) H(24) 3.2619 no .
N(2) H(1) 3.38(4) no .
N(2) H(3) 3.1593 no .
N(2) H(4) 3.1285 no .
N(2) H(24) 3.0560 no .
N(3) H(2) 3.1103 no .
N(3) H(3) 3.1410 no .
N(4) H(1) 3.44(4) no .
N(4) H(6) 3.1636 no .
N(4) H(7) 3.1372 no .
N(4) H(23) 3.3782 no .
N(4) H(24) 3.4029 no .
N(5) H(5) 3.1082 no .
N(5) H(6) 3.1353 no .
N(6) H(1) 3.41(4) no .
N(6) H(9) 3.1568 no .
N(6) H(10) 3.1355 no .
N(7) H(8) 3.0933 no .
N(7) H(9) 3.1307 no .
N(8) H(2) 3.3411 no .
N(8) H(5) 3.3468 no .
N(8) H(11) 2.7131 no .
C(1) H(4) 3.1201 no .
C(1) H(24) 3.2733 no .
C(3) H(1) 2.75(4) no .
C(3) H(2) 3.1172 no .
C(4) H(7) 3.1407 no .
C(4) H(23) 3.5150 no .
C(6) H(1) 2.88(4) no .
C(6) H(5) 3.1371 no .
C(7) H(10) 3.1203 no .
C(9) H(1) 2.82(4) no .
C(9) H(8) 3.1148 no .
C(10) H(2) 3.1544 no .
C(10) H(11) 3.2739 no .
C(10) H(23) 2.9428 no .
C(10) H(24) 2.8760 no .
C(11) H(2) 3.3286 no .
C(11) H(12) 3.2627 no .
C(11) H(13) 3.3136 no .
C(12) H(23) 2.4185 no .
C(12) H(24) 2.4794 no .
C(13) H(13) 3.2805 no .
C(13) H(17) 3.0123 no .
C(13) H(19) 2.8132 no .
C(13) H(22) 2.6941 no .
C(14) H(11) 3.3133 no .
C(14) H(14) 3.3508 no .
C(14) H(15) 2.6369 no .
C(14) H(16) 2.8085 no .
C(14) H(17) 2.9206 no .
C(14) H(18) 3.2904 no .
C(14) H(19) 2.5000 no .
C(14) H(20) 2.9079 no .
C(14) H(21) 3.2791 no .
C(14) H(22) 2.4832 no .
C(15) H(12) 3.2685 no .
C(15) H(15) 2.6788 no .
C(15) H(16) 2.8578 no .
C(15) H(19) 3.5483 no .
C(15) H(20) 3.5976 no .
C(15) H(22) 3.5732 no .
C(16) H(12) 2.6804 no .
C(16) H(13) 2.7349 no .
C(17) H(13) 2.4972 no .
C(17) H(17) 3.2602 no .
C(17) H(18) 2.4635 no .
C(17) H(19) 2.9168 no .
C(17) H(20) 2.4952 no .
C(17) H(21) 2.8877 no .
C(17) H(22) 3.2834 no .
C(18) H(12) 2.7393 no .
C(18) H(14) 2.5643 no .
C(18) H(15) 2.7607 no .
C(18) H(16) 3.3148 no .
C(18) H(20) 3.2852 no .
C(18) H(21) 2.4883 no .
C(18) H(22) 2.9070 no .
C(19) H(12) 3.0137 no .
C(19) H(14) 2.7572 no .
C(19) H(15) 3.3229 no .
C(19) H(16) 2.5861 no .
C(19) H(17) 2.4810 no .
C(19) H(18) 2.9209 no .
C(19) H(19) 3.2787 no .
B(1) H(4) 2.9357 no .
B(1) H(7) 2.9414 no .
B(1) H(10) 2.9559 no .
H(1) H(4) 2.6794 no .
H(1) H(7) 2.8312 no .
H(1) H(10) 2.7650 no .
H(2) H(3) 2.5279 no .
H(2) H(24) 3.0688 no .
H(3) H(4) 2.5073 no .
H(5) H(6) 2.5404 no .
H(5) H(23) 3.0656 no .
H(6) H(7) 2.5236 no .
H(8) H(9) 2.5274 no .
H(9) H(10) 2.5051 no .
H(11) H(12) 2.3282 no .
H(11) H(23) 2.3860 no .
H(11) H(24) 2.5118 no .
H(12) H(17) 2.4752 no .
H(12) H(19) 2.6791 no .
H(12) H(21) 3.4844 no .
H(12) H(22) 2.4922 no .
H(13) H(14) 3.4523 no .
H(13) H(15) 2.2173 no .
H(13) H(16) 2.3185 no .
H(13) H(20) 3.5959 no .
H(14) H(17) 3.2953 no .
H(14) H(18) 2.1883 no .
H(14) H(19) 3.1422 no .
H(14) H(20) 2.7851 no .
H(14) H(21) 2.8323 no .
H(15) H(18) 2.7468 no .
H(15) H(19) 2.8824 no .
H(15) H(20) 3.3898 no .
H(16) H(18) 3.3622 no .
H(16) H(20) 2.2290 no .
H(16) H(21) 3.1214 no .
H(16) H(22) 3.3479 no .
H(17) H(20) 3.4055 no .
H(17) H(21) 2.2861 no .
H(17) H(22) 2.6712 no .
H(18) H(20) 3.5830 no .
H(18) H(21) 2.6923 no .
H(18) H(22) 3.5356 no .
H(19) H(21) 3.4089 no .
H(19) H(22) 3.5580 no .
Cl(1) H(2) 3.0079 no 1_455
Cl(1) H(5) 3.5529 no 3_676
Cl(1) H(10) 2.9715 no 2_646
Cl(1) H(11) 3.0840 no 3_676
Cl(1) H(23) 2.5365 no 3_676
Cl(1) H(24) 3.4754 no 3_676
O(1) H(3) 3.4547 no 2_746
O(1) H(4) 2.4626 no 2_746
O(1) H(10) 2.8826 no 2_646
O(1) H(14) 2.6562 no 2_756
O(1) H(16) 3.5399 no 2_756
N(1) H(4) 3.5381 no 2_746
N(1) H(10) 2.9928 no 2_646
N(1) H(14) 3.5438 no 2_756
N(2) H(11) 3.3582 no 3_776
N(2) H(12) 3.5298 no 3_776
N(2) H(15) 3.2688 no 2_756
N(2) H(16) 3.5578 no 2_756
N(3) H(15) 3.0552 no 2_756
N(4) H(3) 3.3376 no 1_455
N(5) H(3) 3.2833 no 1_455
N(5) H(20) 3.5857 no 1_565
N(6) H(3) 3.0222 no 1_455
N(6) H(14) 3.3940 no 2_756
N(6) H(15) 3.2069 no 2_756
N(7) H(3) 3.0507 no 1_455
N(7) H(15) 2.9494 no 2_756
N(8) H(5) 3.5224 no 3_676
N(8) H(11) 3.2343 no 3_776
C(1) H(11) 2.6788 no 3_776
C(1) H(12) 3.4660 no 3_776
C(1) H(15) 3.5193 no 2_756
C(1) H(16) 3.2324 no 2_756
C(2) H(11) 3.3192 no 3_776
C(2) H(13) 3.1908 no 2_756
C(2) H(15) 3.5257 no 2_756
C(2) H(16) 3.2694 no 2_756
C(3) H(13) 2.9410 no 2_756
C(3) H(14) 3.5545 no 1_565
C(3) H(15) 3.2192 no 2_756
C(3) H(16) 3.5776 no 2_756
C(3) H(21) 3.5119 no 1_565
C(4) H(11) 3.4312 no 3_676
C(4) H(17) 3.5997 no 3_776
C(4) H(19) 3.1168 no 3_776
C(5) H(17) 3.2921 no 3_776
C(5) H(19) 3.2585 no 3_776
C(5) H(22) 3.0931 no 3_676
C(6) H(6) 3.5477 no 3_686
C(6) H(17) 3.4422 no 3_776
C(6) H(18) 3.2514 no 1_465
C(6) H(20) 3.3362 no 1_565
C(7) H(1) 3.30(4) no 2_646
C(7) H(3) 3.1767 no 1_455
C(7) H(7) 3.5493 no 2_646
C(7) H(14) 3.3141 no 2_756
C(7) H(15) 3.4748 no 2_756
C(7) H(18) 3.5413 no 2_756
C(8) H(3) 3.3232 no 1_455
C(8) H(7) 3.5137 no 2_646
C(8) H(13) 3.2545 no 2_656
C(8) H(15) 3.4452 no 2_756
C(8) H(16) 3.4873 no 2_656
C(8) H(18) 3.1826 no 2_756
C(8) H(19) 3.5114 no 2_756
C(8) H(20) 3.5481 no 2_656
C(9) H(3) 3.2429 no 1_455
C(9) H(13) 3.5749 no 2_656
C(9) H(15) 3.1032 no 2_756
C(10) H(10) 3.4133 no 2_646
C(11) H(5) 3.0372 no 3_676
C(11) H(11) 3.4416 no 3_776
C(11) H(24) 3.2559 no 3_776
C(12) H(2) 3.2905 no 3_776
C(12) H(5) 2.8815 no 3_676
C(12) H(24) 2.5572 no 3_776
C(13) H(5) 3.3669 no 3_676
C(13) H(6) 3.4864 no 3_676
C(13) H(24) 2.9895 no 3_776
C(14) H(9) 3.3840 no 2_646
C(15) H(9) 3.0333 no 2_646
C(17) H(4) 3.3303 no 1_545
C(18) H(7) 3.3839 no 1_645
C(19) H(4) 3.5747 no 1_545
C(19) H(6) 3.0893 no 3_676
C(19) H(7) 3.5862 no 1_545
C(19) H(9) 3.4125 no 2_646
C(19) H(17) 3.1912 no 3_766
C(19) H(21) 3.2634 no 3_766
C(19) H(22) 3.5881 no 3_766
B(1) H(8) 3.2974 no 2_656
B(1) H(15) 3.4999 no 2_756
B(1) H(20) 3.5220 no 1_565
H(1) C(7) 3.30(4) no 2_656
H(1) H(8) 2.3809 no 2_656
H(1) H(16) 3.5912 no 1_565
H(1) H(20) 2.9542 no 1_565
H(2) Cl(1) 3.0079 no 1_655
H(2) C(12) 3.2905 no 3_776
H(2) H(11) 2.3414 no 3_776
H(2) H(16) 3.4844 no 2_756
H(3) O(1) 3.4547 no 2_756
H(3) N(4) 3.3376 no 1_655
H(3) N(5) 3.2833 no 1_655
H(3) N(6) 3.0222 no 1_655
H(3) N(7) 3.0507 no 1_655
H(3) C(7) 3.1767 no 1_655
H(3) C(8) 3.3232 no 1_655
H(3) C(9) 3.2429 no 1_655
H(3) H(11) 3.5404 no 3_776
H(3) H(13) 3.3076 no 2_756
H(3) H(16) 3.5658 no 2_756
H(4) O(1) 2.4626 no 2_756
H(4) N(1) 3.5381 no 2_756
H(4) C(17) 3.3303 no 1_565
H(4) C(19) 3.5747 no 1_565
H(4) H(13) 2.8261 no 2_756
H(4) H(14) 2.6642 no 1_565
H(4) H(15) 3.5980 no 2_756
H(4) H(16) 3.1989 no 1_565
H(4) H(20) 3.1829 no 1_565
H(4) H(21) 3.2222 no 1_565
H(5) Cl(1) 3.5529 no 3_676
H(5) N(8) 3.5224 no 3_676
H(5) C(11) 3.0372 no 3_676
H(5) C(12) 2.8815 no 3_676
H(5) C(13) 3.3669 no 3_676
H(5) H(11) 3.0223 no 3_676
H(5) H(19) 3.1210 no 3_776
H(5) H(23) 2.9085 no 3_676
H(6) C(6) 3.5477 no 3_686
H(6) C(13) 3.4864 no 3_676
H(6) C(19) 3.0893 no 3_676
H(6) H(6) 3.5450 no 3_686
H(6) H(7) 2.9823 no 3_686
H(6) H(9) 3.2621 no 4_574
H(6) H(12) 3.4536 no 3_676
H(6) H(17) 3.3673 no 1_465
H(6) H(17) 3.4903 no 3_776
H(6) H(18) 3.5174 no 1_465
H(6) H(18) 3.4028 no 3_776
H(6) H(19) 3.3924 no 3_776
H(6) H(20) 3.1434 no 3_676
H(6) H(22) 2.2507 no 3_676
H(7) C(7) 3.5493 no 2_656
H(7) C(8) 3.5137 no 2_656
H(7) C(18) 3.3839 no 1_465
H(7) C(19) 3.5862 no 1_565
H(7) H(6) 2.9823 no 3_686
H(7) H(8) 3.1124 no 2_656
H(7) H(9) 3.0712 no 2_656
H(7) H(17) 3.4980 no 1_465
H(7) H(18) 2.5263 no 1_465
H(7) H(20) 2.8965 no 1_565
H(7) H(22) 3.4717 no 1_565
H(8) B(1) 3.2974 no 2_646
H(8) H(1) 2.3809 no 2_646
H(8) H(7) 3.1124 no 2_646
H(8) H(10) 3.0514 no 2_646
H(8) H(14) 3.5333 no 2_756
H(9) C(14) 3.3840 no 2_656
H(9) C(15) 3.0333 no 2_656
H(9) C(19) 3.4125 no 2_656
H(9) H(6) 3.2621 no 4_575
H(9) H(7) 3.0712 no 2_646
H(9) H(13) 2.9255 no 2_656
H(9) H(16) 3.1071 no 2_656
H(9) H(18) 3.0789 no 2_756
H(9) H(19) 3.3502 no 2_756
H(9) H(20) 2.7896 no 2_656
H(9) H(22) 3.4039 no 2_656
H(10) Cl(1) 2.9715 no 2_656
H(10) O(1) 2.8826 no 2_656
H(10) N(1) 2.9928 no 2_656
H(10) C(10) 3.4133 no 2_656
H(10) H(8) 3.0514 no 2_656
H(10) H(13) 3.5431 no 2_656
H(10) H(15) 3.4671 no 2_756
H(11) Cl(1) 3.0840 no 3_676
H(11) N(2) 3.3582 no 3_776
H(11) N(8) 3.2343 no 3_776
H(11) C(1) 2.6788 no 3_776
H(11) C(2) 3.3192 no 3_776
H(11) C(4) 3.4312 no 3_676
H(11) C(11) 3.4416 no 3_776
H(11) H(2) 2.3414 no 3_776
H(11) H(3) 3.5404 no 3_776
H(11) H(5) 3.0223 no 3_676
H(11) H(24) 2.3797 no 3_776
H(12) N(2) 3.5298 no 3_776
H(12) C(1) 3.4660 no 3_776
H(12) H(6) 3.4536 no 3_676
H(12) H(21) 3.2639 no 3_766
H(12) H(24) 3.1102 no 3_776
H(13) C(2) 3.1908 no 2_746
H(13) C(3) 2.9410 no 2_746
H(13) C(8) 3.2545 no 2_646
H(13) C(9) 3.5749 no 2_646
H(13) H(3) 3.3076 no 2_746
H(13) H(4) 2.8261 no 2_746
H(13) H(9) 2.9255 no 2_646
H(13) H(10) 3.5431 no 2_646
H(14) O(1) 2.6562 no 2_746
H(14) N(1) 3.5438 no 2_746
H(14) N(6) 3.3940 no 2_746
H(14) C(3) 3.5545 no 1_545
H(14) C(7) 3.3141 no 2_746
H(14) H(4) 2.6642 no 1_545
H(14) H(8) 3.5333 no 2_746
H(15) N(2) 3.2688 no 2_746
H(15) N(3) 3.0552 no 2_746
H(15) N(6) 3.2069 no 2_746
H(15) N(7) 2.9494 no 2_746
H(15) C(1) 3.5193 no 2_746
H(15) C(2) 3.5257 no 2_746
H(15) C(3) 3.2192 no 2_746
H(15) C(7) 3.4748 no 2_746
H(15) C(8) 3.4452 no 2_746
H(15) C(9) 3.1032 no 2_746
H(15) B(1) 3.4999 no 2_746
H(15) H(4) 3.5980 no 2_746
H(15) H(10) 3.4671 no 2_746
H(16) O(1) 3.5399 no 2_746
H(16) N(2) 3.5578 no 2_746
H(16) C(1) 3.2324 no 2_746
H(16) C(2) 3.2694 no 2_746
H(16) C(3) 3.5776 no 2_746
H(16) C(8) 3.4873 no 2_646
H(16) H(1) 3.5912 no 1_545
H(16) H(2) 3.4844 no 2_746
H(16) H(3) 3.5658 no 2_746
H(16) H(4) 3.1989 no 1_545
H(16) H(9) 3.1071 no 2_646
H(17) C(4) 3.5997 no 3_776
H(17) C(5) 3.2921 no 3_776
H(17) C(6) 3.4422 no 3_776
H(17) C(19) 3.1912 no 3_766
H(17) H(6) 3.3673 no 1_645
H(17) H(6) 3.4903 no 3_776
H(17) H(7) 3.4980 no 1_645
H(17) H(20) 3.4899 no 3_766
H(17) H(21) 2.7823 no 3_766
H(17) H(22) 2.8385 no 3_766
H(18) C(6) 3.2514 no 1_645
H(18) C(7) 3.5413 no 2_746
H(18) C(8) 3.1826 no 2_746
H(18) H(6) 3.5174 no 1_645
H(18) H(6) 3.4028 no 3_776
H(18) H(7) 2.5263 no 1_645
H(18) H(9) 3.0789 no 2_746
H(19) C(4) 3.1168 no 3_776
H(19) C(5) 3.2585 no 3_776
H(19) C(8) 3.5114 no 2_746
H(19) H(5) 3.1210 no 3_776
H(19) H(6) 3.3924 no 3_776
H(19) H(9) 3.3502 no 2_746
H(20) N(5) 3.5857 no 1_545
H(20) C(6) 3.3362 no 1_545
H(20) C(8) 3.5481 no 2_646
H(20) B(1) 3.5220 no 1_545
H(20) H(1) 2.9542 no 1_545
H(20) H(4) 3.1829 no 1_545
H(20) H(6) 3.1434 no 3_676
H(20) H(7) 2.8965 no 1_545
H(20) H(9) 2.7896 no 2_646
H(20) H(17) 3.4899 no 3_766
H(21) C(3) 3.5119 no 1_545
H(21) C(19) 3.2634 no 3_766
H(21) H(4) 3.2222 no 1_545
H(21) H(12) 3.2639 no 3_766
H(21) H(17) 2.7823 no 3_766
H(21) H(21) 2.8668 no 3_766
H(21) H(22) 2.8168 no 3_766
H(22) C(5) 3.0931 no 3_676
H(22) C(19) 3.5881 no 3_766
H(22) H(6) 2.2507 no 3_676
H(22) H(7) 3.4717 no 1_545
H(22) H(9) 3.4039 no 2_646
H(22) H(17) 2.8385 no 3_766
H(22) H(21) 2.8168 no 3_766
H(22) H(22) 3.5593 no 3_766
H(23) Cl(1) 2.5365 no 3_676
H(23) H(5) 2.9085 no 3_676
H(23) H(23) 3.0505 no 3_676
H(24) Cl(1) 3.4754 no 3_676
H(24) C(11) 3.2559 no 3_776
H(24) C(12) 2.5572 no 3_776
H(24) C(13) 2.9895 no 3_776
H(24) H(11) 2.3797 no 3_776
H(24) H(12) 3.1102 no 3_776
H(24) H(24) 3.0980 no 3_776

loop_
_geom_torsion_atom_site_label_1
_geom_torsion_atom_site_label_2
_geom_torsion_atom_site_label_3
_geom_torsion_atom_site_label_4
_geom_torsion
_geom_torsion_publ_flag
Cl(1) Ru(1) N(1) O(1) -99.2(2) no
Cl(1) Ru(1) N(1) C(10) 83.38(15) no
Cl(1) Ru(1) N(4) N(5) 132.38(18) no
Cl(1) Ru(1) N(4) C(4) -43.5(3) no
Cl(1) Ru(1) N(6) N(7) -134.39(17) no
Cl(1) Ru(1) N(6) C(7) 46.1(3) no
Cl(1) Ru(1) N(8) C(11) -87.01(15) no
N(1) Ru(1) N(2) N(3) -142.45(18) no
N(1) Ru(1) N(2) C(1) 35.8(3) no
N(2) Ru(1) N(1) O(1) 78.8(3) no
N(2) Ru(1) N(1) C(10) -98.60(17) no
N(1) Ru(1) N(6) N(7) 133.51(18) no
N(1) Ru(1) N(6) C(7) -46.0(3) no
N(6) Ru(1) N(1) O(1) -6.8(3) no
N(6) Ru(1) N(1) C(10) 175.80(16) no
N(1) Ru(1) N(8) C(11) 5.14(16) no
N(8) Ru(1) N(1) O(1) 173.3(3) no
N(8) Ru(1) N(1) C(10) -4.12(16) no
N(2) Ru(1) N(4) N(5) -45.53(19) no
N(2) Ru(1) N(4) C(4) 138.6(3) no
N(4) Ru(1) N(2) N(3) 40.72(18) no
N(4) Ru(1) N(2) C(1) -141.0(3) no
N(2) Ru(1) N(6) N(7) 43.74(18) no
N(2) Ru(1) N(6) C(7) -135.7(3) no
N(6) Ru(1) N(2) N(3) -46.16(18) no
N(6) Ru(1) N(2) C(1) 132.1(3) no
N(2) Ru(1) N(8) C(11) 94.82(17) no
N(8) Ru(1) N(2) N(3) 134.82(18) no
N(8) Ru(1) N(2) C(1) -46.9(3) no
N(4) Ru(1) N(6) N(7) -42.80(18) no
N(4) Ru(1) N(6) C(7) 137.7(3) no
N(6) Ru(1) N(4) N(5) 40.28(19) no
N(6) Ru(1) N(4) C(4) -135.6(3) no
N(4) Ru(1) N(8) C(11) -178.56(16) no
N(8) Ru(1) N(4) N(5) -139.74(19) no
N(8) Ru(1) N(4) C(4) 44.4(3) no
Ru(1) N(1) C(10) C(11) 2.3(3) no
Ru(1) N(1) C(10) C(15) -177.32(19) no
O(1) N(1) C(10) C(11) -175.4(3) no
O(1) N(1) C(10) C(15) 4.9(4) no
Ru(1) N(2) N(3) C(3) 179.32(15) no
Ru(1) N(2) N(3) B(1) 4.2(4) no
Ru(1) N(2) C(1) C(2) -179.54(18) no
N(3) N(2) C(1) C(2) -1.1(4) no
C(1) N(2) N(3) C(3) 0.6(3) no
C(1) N(2) N(3) B(1) -174.5(3) no
N(2) N(3) C(3) C(2) 0.1(4) no
N(2) N(3) B(1) N(5) -61.4(4) no
N(2) N(3) B(1) N(7) 55.3(4) no
C(3) N(3) B(1) N(5) 124.8(4) no
C(3) N(3) B(1) N(7) -118.4(4) no
B(1) N(3) C(3) C(2) 174.4(3) no
Ru(1) N(4) N(5) C(6) -176.27(16) no
Ru(1) N(4) N(5) B(1) 4.3(4) no
Ru(1) N(4) C(4) C(5) 175.36(19) no
N(5) N(4) C(4) C(5) -0.9(4) no
C(4) N(4) N(5) C(6) 0.7(4) no
C(4) N(4) N(5) B(1) -178.8(3) no
N(4) N(5) C(6) C(5) -0.2(4) no
N(4) N(5) B(1) N(3) 55.1(4) no
N(4) N(5) B(1) N(7) -61.5(4) no
C(6) N(5) B(1) N(3) -124.3(4) no
C(6) N(5) B(1) N(7) 119.2(4) no
B(1) N(5) C(6) C(5) 179.2(4) no
Ru(1) N(6) N(7) C(9) -179.41(15) no
Ru(1) N(6) N(7) B(1) 0.6(4) no
Ru(1) N(6) C(7) C(8) 179.74(18) no
N(7) N(6) C(7) C(8) 0.2(4) no
C(7) N(6) N(7) C(9) 0.2(4) no
C(7) N(6) N(7) B(1) -179.7(3) no
N(6) N(7) C(9) C(8) -0.5(4) no
N(6) N(7) B(1) N(3) -57.8(4) no
N(6) N(7) B(1) N(5) 59.1(4) no
C(9) N(7) B(1) N(3) 122.3(4) no
C(9) N(7) B(1) N(5) -120.9(4) no
B(1) N(7) C(9) C(8) 179.4(3) no
Ru(1) N(8) C(11) C(10) -5.4(4) no
Ru(1) N(8) C(11) C(12) 174.7(2) no
N(2) C(1) C(2) C(3) 1.2(4) no
C(1) C(2) C(3) N(3) -0.8(4) no
N(4) C(4) C(5) C(6) 0.8(5) no
C(4) C(5) C(6) N(5) -0.4(5) no
N(6) C(7) C(8) C(9) -0.5(4) no
C(7) C(8) C(9) N(7) 0.7(4) no
N(1) C(10) C(11) N(8) 2.2(4) no
N(1) C(10) C(11) C(12) -177.8(3) no
N(1) C(10) C(15) C(14) 178.7(3) no
C(11) C(10) C(15) C(14) -0.9(5) no
C(15) C(10) C(11) N(8) -178.1(3) no
C(15) C(10) C(11) C(12) 1.8(5) no
N(8) C(11) C(12) C(13) 178.8(3) no
C(10) C(11) C(12) C(13) -1.1(5) no
C(11) C(12) C(13) C(14) -0.4(6) no
C(12) C(13) C(14) C(15) 1.3(5) no
C(12) C(13) C(14) C(16) 179.8(3) no
C(13) C(14) C(15) C(10) -0.6(5) no
C(13) C(14) C(16) C(17) 170.6(3) no
C(13) C(14) C(16) C(18) 50.1(4) no
C(13) C(14) C(16) C(19) -68.6(4) no
C(15) C(14) C(16) C(17) -10.9(5) no
C(15) C(14) C(16) C(18) -131.4(3) no
C(15) C(14) C(16) C(19) 110.0(4) no
C(16) C(14) C(15) C(10) -179.1(3) no
